data_9006169
loop_
_publ_author_name
'Stuckenschmidt, E.'
'Joswig, W.'
'Baur, W. H.'

_publ_section_title
;
 Natrolite, Part I: refinement of high-order data, separation
 of internal and external vibrational amplitudes from
 displacement parameters
;
_journal_name_full 'Physics and Chemistry of Minerals'
_journal_page_first 562
_journal_page_last 570
_journal_volume 19
_journal_year 1993
_chemical_formula_sum 'Al1.986 H4 Na1.982 O12 Si2.965'
_chemical_name_mineral Natrolite
_space_group_IT_number 43
_symmetry_space_group_name_Hall 'F 2 -2d'
_symmetry_space_group_name_H-M 'F d d 2'
_cell_angle_alpha 90
_cell_angle_beta 90
_cell_angle_gamma 90
_cell_formula_units_Z 8
_cell_length_a 18.2929
_cell_length_b 18.6407
_cell_length_c 6.5871
_cell_volume 2246.151
_database_code_amcsd 0007751
_exptl_crystal_density_diffrn 2.238
_cod_original_formula_sum 'Si2.965 Al1.986 O12 Na1.982 H4'
_cod_database_code 9006169

loop_
_space_group_symop_operation_xyz
x,y,z
x,1/2+y,1/2+z
1/2+x,y,1/2+z
1/2+x,1/2+y,z
1/4+x,1/4-y,1/4+z
1/4+x,3/4-y,3/4+z
3/4+x,1/4-y,3/4+z
3/4+x,3/4-y,1/4+z
1/4-x,1/4+y,1/4+z
1/4-x,3/4+y,3/4+z
3/4-x,1/4+y,3/4+z
3/4-x,3/4+y,1/4+z
-x,1/2-y,1/2+z
-x,-y,+z
1/2-x,1/2-y,+z
1/2-x,-y,1/2+z

loop_
_atom_site_aniso_label
_atom_site_aniso_U_11
_atom_site_aniso_U_22
_atom_site_aniso_U_33
_atom_site_aniso_U_12
_atom_site_aniso_U_13
_atom_site_aniso_U_23
Si1 0.00791 0.00776 0.00438 0.00026 0.00000 0.00000
Si2 0.00508 0.00608 0.00620 -0.00060 -0.00032 -0.00043
Al 0.00660 0.00523 0.00643 -0.00039 -0.00031 -0.00032
O1 0.02149 0.01220 0.00957 -0.00240 0.00159 0.00328
O2 0.00661 0.00712 0.01209 -0.00147 -0.00071 0.00001
O3 0.01203 0.01017 0.01735 0.00224 0.00034 -0.00632
O4 0.01049 0.01183 0.01678 0.00227 -0.00555 0.00081
O5 0.01287 0.02195 0.00964 -0.00283 0.00394 0.00214
Na 0.01581 0.01594 0.01839 -0.00152 -0.00284 -0.00189
Ow 0.02490 0.02250 0.01920 0.00183 -0.00050 -0.00130

loop_
_atom_site_label
_atom_site_fract_x
_atom_site_fract_y
_atom_site_fract_z
_atom_site_occupancy
_atom_site_U_iso_or_equiv
_atom_site_type_symbol
_atom_site_attached_hydrogens
Si1 0.00000 0.00000 0.00000 0.99300 0.00668 Si 0
Si2 0.15323 0.21135 0.62273 0.98600 0.00579 Si 0
Al 0.03739 0.09374 0.61525 0.99300 0.00608 Al 0
O1 0.02269 0.06853 0.86619 1.01500 0.01442 O 0
O2 0.07010 0.18183 0.60974 1.01300 0.00860 O 0
O3 0.09850 0.03512 0.50019 1.01400 0.01318 O 0
O4 0.20637 0.15267 0.72579 1.02000 0.01303 O 0
O5 0.18035 0.22733 0.39022 1.01300 0.01482 O 0
Na 0.22074 0.03077 0.61761 0.99100 0.01671 Na 0
Ow 0.05648 0.18951 0.11087 1.00100 0.02218 O 0
H1 0.05200 0.14400 0.05700 1.00000 0.05500 H 0
H2 0.10100 0.18830 0.16100 1.00000 0.05500 H 0

loop_
_cod_changelog_entry_id
_cod_changelog_entry_author
_cod_changelog_entry_date
_cod_changelog_entry_text
1
;cod-tools version 3.8.0
Id: cif_guess_AMCSD_atom_types 9581 2023-05-17 12:35:41Z saulius
;
2023-05-21T08:53:04+03:00
;Derived atom types and hydrogen counts
from atom names that follow the AMCSD naming convention
(Wat == water, O-H == hydroxyl).
;

loop_
_cod_related_entry_id
_cod_related_entry_database
_cod_related_entry_code
1 AMCSD 0007751
